data_2020839
loop_
_publ_author_name
'Riyadh, Sayed'
'Hughes, David L.'
'Said, Musa A.'

_publ_section_title
;
 Crystal structure of a 1,1,2,2-tetrachloroethane-solvated
 hydrazinecarbothioamide compound
;
_journal_coeditor_code HB7686
_journal_issue 9
_journal_name_full 'Acta Crystallographica Section E Crystallographic Communications'
_journal_page_first 1271
_journal_paper_doi 10.1107/S2056989017010830
_journal_volume 73
_journal_year 2017
_chemical_formula_iupac 'C15 H15 N5 O2 S, C2 H2 Cl4'
_chemical_formula_moiety 'C15 H15 N5 O2 S, C2 H2 Cl4'
_chemical_formula_structural '2-O,4-OH-C6H3-N=NH-C6H4c(Me)=NNHC(=O)NH2, C2H2Cl4'
_chemical_formula_sum 'C17 H17 Cl4 N5 O2 S'
_chemical_formula_weight 497.21
_chemical_name_systematic
;
[(1-{4-[2-(2,4-Dihydroxyphenyl)diazen-1-yl]phenyl}ethylidene)amino]thiourea
1,1,2,2-tetrachloroethane monosolvate
;
_space_group_crystal_system monoclinic
_space_group_IT_number 14
_space_group_name_Hall '-P 2ybc'
_space_group_name_H-M_alt 'P 1 21/c 1'
_symmetry_space_group_name_Hall '-P 2ybc'
_symmetry_space_group_name_H-M 'P 1 21/c 1'
_atom_sites_solution_hydrogens mixed
_atom_sites_solution_primary direct
_atom_sites_solution_secondary difmap
_audit_creation_method SHELXL-2014/7
_cell_angle_alpha 90
_cell_angle_beta 96.563(3)
_cell_angle_gamma 90
_cell_formula_units_Z 4
_cell_length_a 5.9124(2)
_cell_length_b 17.6155(5)
_cell_length_c 20.3351(6)
_cell_measurement_reflns_used 5694
_cell_measurement_temperature 295(2)
_cell_measurement_theta_max 28.73
_cell_measurement_theta_min 3.54
_cell_volume 2104.02(11)
_computing_cell_refinement
;
CrysAlis PRO (Agilent, 2014)
;
_computing_data_collection
;
CrysAlis PRO (Agilent, 2014)
;
_computing_data_reduction
;
CrysAlis PRO (Agilent, 2014)
;
_computing_molecular_graphics
;
ORTEP (Johnson, 1976; Farrugia, 2012)
;
_computing_publication_material
;
SHELXL2014 (Sheldrick, 2015) and WinGX (Farrugia, 2012)
;
_computing_structure_refinement
;
SHELXL2014 (Sheldrick, 2015)
;
_computing_structure_solution
;
SHELXS97 (Sheldrick, 2008)
;
_diffrn_ambient_temperature 295.0(10)
_diffrn_detector_area_resol_mean 16.0050
_diffrn_measured_fraction_theta_full 0.998
_diffrn_measured_fraction_theta_max 0.998
_diffrn_measurement_device_type 'Oxford Diffraction Xcalibur 3/Sapphire3 CCD'
_diffrn_measurement_method 'Thin slice \f and \w scans'
_diffrn_radiation_monochromator graphite
_diffrn_radiation_source 'Enhance (Mo) X-ray Source'
_diffrn_radiation_type Mo-K\a
_diffrn_radiation_wavelength 0.71073
_diffrn_reflns_av_R_equivalents 0.0527
_diffrn_reflns_limit_h_max 7
_diffrn_reflns_limit_h_min -7
_diffrn_reflns_limit_k_max 20
_diffrn_reflns_limit_k_min -20
_diffrn_reflns_limit_l_max 24
_diffrn_reflns_limit_l_min -24
_diffrn_reflns_number 28750
_diffrn_reflns_theta_full 24.999
_diffrn_reflns_theta_max 24.999
_diffrn_reflns_theta_min 3.613
_exptl_absorpt_coefficient_mu 0.687
_exptl_absorpt_correction_T_max 1.000
_exptl_absorpt_correction_T_min 0.728
_exptl_absorpt_correction_type multi-scan
_exptl_absorpt_process_details
;
(CrysAlis PRO; Agilent, 2014)
;
_exptl_crystal_colour 'dark red'
_exptl_crystal_density_diffrn 1.570
_exptl_crystal_description prism
_exptl_crystal_F_000 1016
_exptl_crystal_size_max 0.42
_exptl_crystal_size_mid 0.09
_exptl_crystal_size_min 0.08
_refine_diff_density_max 0.715
_refine_diff_density_min -0.786
_refine_ls_extinction_method none
_refine_ls_goodness_of_fit_ref 1.087
_refine_ls_hydrogen_treatment mixed
_refine_ls_matrix_type full
_refine_ls_number_parameters 279
_refine_ls_number_reflns 3675
_refine_ls_number_restraints 4
_refine_ls_restrained_S_all 1.087
_refine_ls_R_factor_all 0.0865
_refine_ls_R_factor_gt 0.0764
_refine_ls_shift/su_max 0.000
_refine_ls_shift/su_mean 0.000
_refine_ls_structure_factor_coef Fsqd
_refine_ls_weighting_details 'w=1/[\s^2^(Fo^2^)+(0.0938P)^2^+8.2654P] where P=(Fo^2^+2Fc^2^)/3'
_refine_ls_weighting_scheme calc
_refine_ls_wR_factor_gt 0.1967
_refine_ls_wR_factor_ref 0.2035
_reflns_number_gt 3213
_reflns_number_total 3675
_reflns_threshold_expression 'I > 2\s(I)'
_cod_data_source_file hb7686sup1.cif
_cod_data_source_block I
_cod_database_code 2020839
_shelx_space_group_comment
;
The symmetry employed for this shelxl refinement is uniquely defined
by the following loop, which should always be used as a source of
symmetry information in preference to the above space-group names.
They are only intended as comments.
;

loop_
_space_group_symop_operation_xyz
'x, y, z'
'-x, y+1/2, -z+1/2'
'-x, -y, -z'
'x, -y-1/2, z-1/2'

loop_
_atom_site_type_symbol
_atom_site_label
_atom_site_fract_x
_atom_site_fract_y
_atom_site_fract_z
_atom_site_U_iso_or_equiv
_atom_site_adp_type
_atom_site_calc_flag
_atom_site_occupancy
O O1 0.9543(5) 0.22114(17) 0.20187(14) 0.0225(7) Uani d 1
C C1 1.0971(7) 0.1827(2) 0.2420(2) 0.0183(9) Uani d 1
C C2 1.0684(7) 0.1769(2) 0.3120(2) 0.0181(9) Uani d 1
C C3 1.2286(7) 0.1342(2) 0.3548(2) 0.0217(9) Uani d 1
H H3 1.2112 0.1308 0.3996 0.026 Uiso calc 1
C C4 1.4060(7) 0.0984(3) 0.3313(2) 0.0239(10) Uani d 1
H H4 1.5092 0.0706 0.3596 0.029 Uiso calc 1
C C5 1.4325(7) 0.1039(2) 0.2629(2) 0.0203(9) Uani d 1
O O5 1.6154(5) 0.06701(19) 0.24376(17) 0.0270(7) Uani d 1
C C6 1.2855(7) 0.1452(2) 0.2200(2) 0.0187(9) Uani d 1
H H6 1.3101 0.1486 0.1757 0.022 Uiso calc 1
N N7 0.8994(6) 0.2111(2) 0.34044(17) 0.0189(8) Uani d 1
N N8 0.7553(6) 0.2510(2) 0.30244(17) 0.0184(8) Uani d 1
C C9 0.5772(7) 0.2898(2) 0.3284(2) 0.0170(8) Uani d 1
C C10 0.5488(7) 0.2886(2) 0.3949(2) 0.0189(9) Uani d 1
H H10 0.6486 0.2612 0.4246 0.023 Uiso calc 1
C C11 0.3698(7) 0.3286(2) 0.4168(2) 0.0194(9) Uani d 1
H H11 0.3503 0.3277 0.4615 0.023 Uiso calc 1
C C12 0.2182(7) 0.3702(2) 0.3729(2) 0.0159(8) Uani d 1
C C13 0.2511(7) 0.3713(2) 0.3063(2) 0.0205(9) Uani d 1
H H13 0.1541 0.3996 0.2765 0.025 Uiso calc 1
C C14 0.4281(7) 0.3304(3) 0.2839(2) 0.0221(9) Uani d 1
H H14 0.4468 0.3303 0.2391 0.027 Uiso calc 1
C C15 0.0244(7) 0.4110(2) 0.3983(2) 0.0158(8) Uani d 1
C C151 -0.1144(7) 0.4677(3) 0.3562(2) 0.0235(10) Uani d 1
H H15A -0.2643 0.4477 0.3439 0.035 Uiso calc 1
H H15B -0.0428 0.4779 0.3171 0.035 Uiso calc 1
H H15C -0.1251 0.5139 0.3807 0.035 Uiso calc 1
N N16 -0.0111(5) 0.39265(19) 0.45721(17) 0.0156(7) Uani d 1
N N17 -0.1850(5) 0.42611(19) 0.48636(17) 0.0165(7) Uani d 1
H H17 -0.2660 0.4619 0.4670 0.020 Uiso calc 1
C C18 -0.2233(7) 0.4003(2) 0.5467(2) 0.0166(9) Uani d 1
N N19 -0.0835(7) 0.3482(2) 0.57381(19) 0.0249(9) Uani d 1
S S20 -0.44392(18) 0.43497(6) 0.58404(5) 0.0214(3) Uani d 1
C C21 0.2745(18) 0.1205(5) 0.5978(4) 0.091(3) Uani d 1
H H21 0.3296 0.1016 0.6421 0.109 Uiso calc 1
C C22 0.0344(16) 0.1387(4) 0.5960(4) 0.076(2) Uani d 1
H H22 0.0155 0.1820 0.6251 0.091 Uiso calc 1
Cl Cl23 0.4115(4) 0.21230(11) 0.58528(10) 0.0710(6) Uani d 1
Cl Cl24 0.3333(5) 0.05129(12) 0.53859(10) 0.0888(8) Uani d 1
Cl Cl25 -0.0877(4) 0.16005(11) 0.51483(9) 0.0729(6) Uani d 1
Cl Cl26 -0.0903(5) 0.05355(12) 0.62934(11) 0.0894(8) Uani d 1
H H5O 1.612(8) 0.068(3) 0.2043(10) 0.019(13) Uiso d 1
H H8N 0.776(8) 0.249(3) 0.2620(11) 0.021(12) Uiso d 1
H H19A -0.101(7) 0.330(2) 0.6111(13) 0.006(10) Uiso d 1
H H19B 0.023(6) 0.336(3) 0.552(2) 0.025(13) Uiso d 1

loop_
_atom_site_aniso_label
_atom_site_aniso_U_11
_atom_site_aniso_U_22
_atom_site_aniso_U_33
_atom_site_aniso_U_12
_atom_site_aniso_U_13
_atom_site_aniso_U_23
O1 0.0237(16) 0.0269(17) 0.0174(15) 0.0069(13) 0.0040(12) -0.0021(13)
C1 0.018(2) 0.016(2) 0.021(2) -0.0031(16) 0.0043(17) -0.0043(17)
C2 0.016(2) 0.016(2) 0.023(2) -0.0029(16) 0.0061(16) -0.0041(17)
C3 0.024(2) 0.022(2) 0.021(2) 0.0003(17) 0.0072(18) 0.0012(17)
C4 0.022(2) 0.024(2) 0.026(2) 0.0029(18) 0.0021(18) 0.0023(18)
C5 0.016(2) 0.016(2) 0.029(2) -0.0015(16) 0.0068(17) -0.0071(18)
O5 0.0237(16) 0.0311(18) 0.0277(19) 0.0112(14) 0.0090(14) -0.0021(15)
C6 0.020(2) 0.019(2) 0.018(2) 0.0012(17) 0.0079(17) -0.0043(17)
N7 0.0172(17) 0.0191(18) 0.0212(18) -0.0015(14) 0.0056(14) -0.0021(15)
N8 0.0173(18) 0.0221(19) 0.0167(19) 0.0001(14) 0.0065(14) -0.0041(15)
C9 0.0158(19) 0.017(2) 0.020(2) -0.0013(16) 0.0074(16) -0.0032(16)
C10 0.017(2) 0.019(2) 0.021(2) 0.0003(16) 0.0023(16) -0.0008(17)
C11 0.020(2) 0.024(2) 0.015(2) 0.0007(17) 0.0057(16) -0.0029(17)
C12 0.0152(19) 0.013(2) 0.020(2) -0.0036(15) 0.0046(16) -0.0029(16)
C13 0.020(2) 0.020(2) 0.022(2) 0.0050(17) 0.0049(17) 0.0043(17)
C14 0.026(2) 0.025(2) 0.017(2) 0.0006(18) 0.0104(18) -0.0005(17)
C15 0.0140(19) 0.014(2) 0.020(2) -0.0013(15) 0.0043(16) -0.0029(16)
C151 0.024(2) 0.025(2) 0.024(2) 0.0067(18) 0.0113(18) 0.0018(18)
N16 0.0137(16) 0.0143(17) 0.0198(18) 0.0004(13) 0.0061(13) -0.0023(14)
N17 0.0137(16) 0.0159(17) 0.0205(18) 0.0026(13) 0.0054(13) 0.0006(14)
C18 0.017(2) 0.016(2) 0.017(2) -0.0047(16) 0.0062(16) -0.0034(16)
N19 0.028(2) 0.031(2) 0.019(2) 0.0117(17) 0.0143(16) 0.0073(16)
S20 0.0186(5) 0.0267(6) 0.0208(6) 0.0054(4) 0.0112(4) 0.0042(4)
C21 0.134(8) 0.088(6) 0.049(4) 0.040(6) -0.003(5) -0.025(4)
C22 0.122(7) 0.052(4) 0.053(4) 0.027(4) 0.004(4) -0.005(3)
Cl23 0.0926(14) 0.0562(11) 0.0691(12) -0.0062(10) 0.0310(10) -0.0010(9)
Cl24 0.136(2) 0.0733(13) 0.0533(11) 0.0549(13) -0.0076(11) -0.0175(9)
Cl25 0.1051(15) 0.0583(11) 0.0539(10) 0.0306(10) 0.0031(10) 0.0093(8)
Cl26 0.136(2) 0.0649(13) 0.0658(13) -0.0453(13) 0.0050(12) 0.0031(10)

loop_
_atom_type_symbol
_atom_type_description
_atom_type_scat_dispersion_real
_atom_type_scat_dispersion_imag
_atom_type_scat_source
C C 0.0033 0.0016 'International Tables Vol C Tables 4.2.6.8 and 6.1.1.4'
H H 0.0000 0.0000 'International Tables Vol C Tables 4.2.6.8 and 6.1.1.4'
N N 0.0061 0.0033 'International Tables Vol C Tables 4.2.6.8 and 6.1.1.4'
O O 0.0106 0.0060 'International Tables Vol C Tables 4.2.6.8 and 6.1.1.4'
S S 0.1246 0.1234 'International Tables Vol C Tables 4.2.6.8 and 6.1.1.4'
Cl Cl 0.1484 0.1585 'International Tables Vol C Tables 4.2.6.8 and 6.1.1.4'

loop_
_geom_angle_atom_site_label_1
_geom_angle_atom_site_label_2
_geom_angle_atom_site_label_3
_geom_angle
O1 C1 C6 121.7(4)
O1 C1 C2 120.8(4)
C6 C1 C2 117.5(4)
N7 C2 C3 116.5(4)
N7 C2 C1 124.2(4)
C3 C2 C1 119.3(4)
C4 C3 C2 121.1(4)
C4 C3 H3 119.4
C2 C3 H3 119.4
C3 C4 C5 119.3(4)
C3 C4 H4 120.3
C5 C4 H4 120.3
O5 C5 C6 122.7(4)
O5 C5 C4 115.4(4)
C6 C5 C4 121.8(4)
C5 O5 H5O 110(4)
C5 C6 C1 120.9(4)
C5 C6 H6 119.6
C1 C6 H6 119.6
N8 N7 C2 117.1(4)
N7 N8 C9 120.7(3)
N7 N8 H8N 114(3)
C9 N8 H8N 125(3)
C10 C9 C14 120.5(4)
C10 C9 N8 122.7(4)
C14 C9 N8 116.9(4)
C9 C10 C11 119.3(4)
C9 C10 H10 120.4
C11 C10 H10 120.4
C10 C11 C12 121.2(4)
C10 C11 H11 119.4
C12 C11 H11 119.4
C13 C12 C11 118.6(4)
C13 C12 C15 121.9(4)
C11 C12 C15 119.5(4)
C14 C13 C12 120.4(4)
C14 C13 H13 119.8
C12 C13 H13 119.8
C9 C14 C13 120.0(4)
C9 C14 H14 120.0
C13 C14 H14 120.0
N16 C15 C12 114.6(4)
N16 C15 C151 124.4(4)
C12 C15 C151 121.0(4)
C15 C151 H15A 109.5
C15 C151 H15B 109.5
H15A C151 H15B 109.5
C15 C151 H15C 109.5
H15A C151 H15C 109.5
H15B C151 H15C 109.5
C15 N16 N17 120.3(3)
C18 N17 N16 117.3(3)
C18 N17 H17 121.4
N16 N17 H17 121.4
N19 C18 N17 116.9(4)
N19 C18 S20 122.9(3)
N17 C18 S20 120.2(3)
C18 N19 H19A 121(3)
C18 N19 H19B 116(3)
H19A N19 H19B 124(5)
C22 C21 Cl24 113.7(6)
C22 C21 Cl23 104.3(6)
Cl24 C21 Cl23 112.7(5)
C22 C21 H21 108.7
Cl24 C21 H21 108.7
Cl23 C21 H21 108.7
C21 C22 Cl25 111.4(6)
C21 C22 Cl26 104.1(6)
Cl25 C22 Cl26 112.4(5)
C21 C22 H22 109.6
Cl25 C22 H22 109.6
Cl26 C22 H22 109.6

loop_
_geom_bond_atom_site_label_1
_geom_bond_atom_site_label_2
_geom_bond_distance
O1 C1 1.296(5)
C1 C6 1.412(6)
C1 C2 1.456(6)
C2 N7 1.351(5)
C2 C3 1.426(6)
C3 C4 1.356(6)
C3 H3 0.9300
C4 C5 1.420(6)
C4 H4 0.9300
C5 O5 1.356(5)
C5 C6 1.369(6)
O5 H5O 0.801(19)
C6 H6 0.9300
N7 N8 1.291(5)
N8 C9 1.408(5)
N8 H8N 0.846(19)
C9 C10 1.381(6)
C9 C14 1.388(6)
C10 C11 1.387(6)
C10 H10 0.9300
C11 C12 1.398(6)
C11 H11 0.9300
C12 C13 1.392(6)
C12 C15 1.494(5)
C13 C14 1.389(6)
C13 H13 0.9300
C14 H14 0.9300
C15 N16 1.280(5)
C15 C151 1.499(6)
C151 H15A 0.9600
C151 H15B 0.9600
C151 H15C 0.9600
N16 N17 1.377(5)
N17 C18 1.352(5)
N17 H17 0.8600
C18 N19 1.314(6)
C18 S20 1.696(4)
N19 H19A 0.841(19)
N19 H19B 0.84(2)
C21 C22 1.451(13)
C21 Cl24 1.776(8)
C21 Cl23 1.840(11)
C21 H21 0.9800
C22 Cl25 1.766(8)
C22 Cl26 1.834(9)
C22 H22 0.9800

loop_
_geom_hbond_atom_site_label_D
_geom_hbond_atom_site_label_H
_geom_hbond_atom_site_label_A
_geom_hbond_site_symmetry_A
_geom_hbond_distance_DH
_geom_hbond_distance_HA
_geom_hbond_distance_DA
_geom_hbond_angle_DHA
C6 H6 S20 4_765 0.93 2.89 3.634(4) 137
C10 H10 Cl25 1_655 0.93 2.88 3.807(5) 172
C151 H15C S20 3_466 0.96 2.87 3.458(4) 121
N17 H17 S20 3_466 0.86 2.63 3.483(4) 173
C22 H22 O1 4_466 0.98 2.37 3.345(8) 175
O5 H5O S20 4_765 0.801(19) 2.43(2) 3.227(4) 173(5)
N8 H8N O1 . 0.846(19) 1.78(3) 2.528(4) 147(4)
N19 H19A O1 4_466 0.841(19) 2.05(2) 2.862(5) 163(4)
N19 H19B N16 . 0.84(2) 2.16(5) 2.578(5) 111(4)

loop_
_geom_torsion_atom_site_label_1
_geom_torsion_atom_site_label_2
_geom_torsion_atom_site_label_3
_geom_torsion_atom_site_label_4
_geom_torsion
O1 C1 C2 N7 -1.3(6)
C6 C1 C2 N7 178.5(4)
O1 C1 C2 C3 180.0(4)
C6 C1 C2 C3 -0.2(6)
N7 C2 C3 C4 -179.3(4)
C1 C2 C3 C4 -0.5(6)
C2 C3 C4 C5 0.2(7)
C3 C4 C5 O5 179.5(4)
C3 C4 C5 C6 0.9(7)
O5 C5 C6 C1 180.0(4)
C4 C5 C6 C1 -1.6(6)
O1 C1 C6 C5 -178.9(4)
C2 C1 C6 C5 1.2(6)
C3 C2 N7 N8 178.9(4)
C1 C2 N7 N8 0.2(6)
C2 N7 N8 C9 -178.6(4)
N7 N8 C9 C10 1.1(6)
N7 N8 C9 C14 -179.1(4)
C14 C9 C10 C11 -0.1(6)
N8 C9 C10 C11 179.6(4)
C9 C10 C11 C12 -0.1(6)
C10 C11 C12 C13 -0.5(6)
C10 C11 C12 C15 178.5(4)
C11 C12 C13 C14 1.5(6)
C15 C12 C13 C14 -177.6(4)
C10 C9 C14 C13 1.1(6)
N8 C9 C14 C13 -178.7(4)
C12 C13 C14 C9 -1.7(6)
C13 C12 C15 N16 166.6(4)
C11 C12 C15 N16 -12.5(5)
C13 C12 C15 C151 -12.8(6)
C11 C12 C15 C151 168.2(4)
C12 C15 N16 N17 -179.9(3)
C151 C15 N16 N17 -0.6(6)
C15 N16 N17 C18 175.4(4)
N16 N17 C18 N19 3.4(5)
N16 N17 C18 S20 -176.5(3)
Cl24 C21 C22 Cl25 -50.4(9)
Cl23 C21 C22 Cl25 72.7(6)
Cl24 C21 C22 Cl26 71.0(7)
Cl23 C21 C22 Cl26 -165.9(4)

_cod_database_fobs_code 2020839
